data_7052716
loop_
_publ_author_name
'Jozak, Thomas'
'Sun, Yu'
'Thiel, Werner R.'

_publ_section_title
;
 Synthesis, characterization and co-ordination chemistry of
 dioxolanedipyrazoles
;
_journal_issue 10
_journal_name_full 'New Journal of Chemistry'
_journal_page_first 2114
_journal_paper_doi 10.1039/c1nj20148d
_journal_volume 35
_journal_year 2011
_chemical_absolute_configuration ad
_chemical_formula_sum 'C62 H88 N8 O4 Rh4'
_chemical_formula_weight 1421.04
_chemical_name_systematic
;
?
;
_space_group_IT_number 96
_symmetry_cell_setting tetragonal
_symmetry_space_group_name_Hall 'P 4nw 2abw'
_symmetry_space_group_name_H-M 'P 43 21 2'
_atom_sites_solution_hydrogens geom
_atom_sites_solution_primary direct
_atom_sites_solution_secondary difmap
_audit_creation_method SHELXL-97
_cell_angle_alpha 90.00
_cell_angle_beta 90.00
_cell_angle_gamma 90.00
_cell_formula_units_Z 4
_cell_length_a 12.4072(1)
_cell_length_b 12.4072(1)
_cell_length_c 39.0374(4)
_cell_measurement_reflns_used 30932
_cell_measurement_temperature 150(2)
_cell_measurement_theta_max 62.5834
_cell_measurement_theta_min 3.3936
_cell_volume 6009.36(9)
_computing_cell_refinement 'CrysAlis RED, Oxford Diffraction Ltd.'
_computing_data_collection 'CrysAlis CCD, Oxford Diffraction Ltd.'
_computing_data_reduction 'CrysAlis RED, Oxford Diffraction Ltd.'
_computing_structure_refinement 'SHELXL-97 (Sheldrick, 2008)'
_computing_structure_solution 'SIR92 (Giacovazzo et al., 1993)'
_diffrn_ambient_temperature 150(2)
_diffrn_detector_area_resol_mean 16.1399
_diffrn_measured_fraction_theta_full 0.999
_diffrn_measured_fraction_theta_max 0.999
_diffrn_measurement_device_type 'Xcalibur, Sapphire3, Gemini ultra'
_diffrn_measurement_method '\w scans'
_diffrn_radiation_monochromator mirror
_diffrn_radiation_source 'Enhance Ultra (Cu) X-ray Source'
_diffrn_radiation_type CuK\a
_diffrn_radiation_wavelength 1.54184
_diffrn_reflns_av_R_equivalents 0.0334
_diffrn_reflns_av_sigmaI/netI 0.0155
_diffrn_reflns_limit_h_max 14
_diffrn_reflns_limit_h_min -10
_diffrn_reflns_limit_k_max 13
_diffrn_reflns_limit_k_min -14
_diffrn_reflns_limit_l_max 42
_diffrn_reflns_limit_l_min -44
_diffrn_reflns_number 50162
_diffrn_reflns_theta_full 62.68
_diffrn_reflns_theta_max 62.68
_diffrn_reflns_theta_min 3.74
_exptl_absorpt_coefficient_mu 9.148
_exptl_absorpt_correction_T_max 1.00000
_exptl_absorpt_correction_T_min 0.48663
_exptl_absorpt_correction_type multi-scan
_exptl_absorpt_process_details
;
CrysAlisPro, Oxford Diffraction Ltd.,
Version 1.171.33.66 (release 28-04-2010 CrysAlis171 .NET)
(compiled Apr 28 2010,14:27:37)
Empirical absorption correction using spherical harmonics,
implemented in SCALE3 ABSPACK scaling algorithm.
;
_exptl_crystal_colour yellow
_exptl_crystal_density_diffrn 1.571
_exptl_crystal_density_method 'not measured'
_exptl_crystal_description 'transparent block'
_exptl_crystal_F_000 2912
_exptl_crystal_size_max 0.14
_exptl_crystal_size_mid 0.12
_exptl_crystal_size_min 0.11
_refine_diff_density_max 0.405
_refine_diff_density_min -0.282
_refine_diff_density_rms 0.056
_refine_ls_abs_structure_details 'Flack H D (1983), Acta Cryst. A39, 876-881'
_refine_ls_abs_structure_Flack -0.009(7)
_refine_ls_extinction_method none
_refine_ls_goodness_of_fit_ref 1.059
_refine_ls_hydrogen_treatment constr
_refine_ls_matrix_type full
_refine_ls_number_parameters 354
_refine_ls_number_reflns 4817
_refine_ls_number_restraints 0
_refine_ls_restrained_S_all 1.059
_refine_ls_R_factor_all 0.0204
_refine_ls_R_factor_gt 0.0197
_refine_ls_shift/su_max 0.001
_refine_ls_shift/su_mean 0.000
_refine_ls_structure_factor_coef Fsqd
_refine_ls_weighting_details 'calc w=1/[\s^2^(Fo^2^)+(0.0161P)^2^+6.1458P] where P=(Fo^2^+2Fc^2^)/3'
_refine_ls_weighting_scheme calc
_refine_ls_wR_factor_gt 0.0414
_refine_ls_wR_factor_ref 0.0416
_reflns_number_gt 4724
_reflns_number_total 4817
_reflns_threshold_expression >2\s(I)
_cod_data_source_file c1nj20148d.txt
_cod_data_source_block 10122o
_cod_depositor_comments
;
The following automatic conversions were performed:

'_symmetry_cell_setting' value 'Tetragonal' changed to 'tetragonal'
according to /home/saulius/struct/CIF-dictionaries/cif_core.dic
dictionary named 'cif_core.dic' version 2.4.1 from 2010-06-29.

Automatic conversion script
Id: cif_fix_values 1715 2011-07-08 13:25:40Z adriana 
;
_cod_database_code 7052716

loop_
_symmetry_equiv_pos_as_xyz
'x, y, z'
'-x, -y, z+1/2'
'x+1/2, -y+1/2, -z+1/4'
'-x+1/2, y+1/2, -z+3/4'
'-y, -x, -z+1/2'
'y, x, -z'
'y+1/2, -x+1/2, z+1/4'
'-y+1/2, x+1/2, z+3/4'

loop_
_atom_site_label
_atom_site_type_symbol
_atom_site_fract_x
_atom_site_fract_y
_atom_site_fract_z
_atom_site_U_iso_or_equiv
_atom_site_adp_type
_atom_site_occupancy
_atom_site_symmetry_multiplicity
_atom_site_calc_flag
_atom_site_refinement_flags
C1 C 0.8329(2) 0.4086(2) 0.21258(7) 0.0193(7) Uani 1 1 d .
C2 C 0.8913(2) 0.3216(3) 0.22496(8) 0.0236(7) Uani 1 1 d .
H2 H 0.9516 0.3232 0.2400 0.028 Uiso 1 1 calc R
C3 C 0.8429(2) 0.2328(3) 0.21077(8) 0.0228(7) Uani 1 1 d .
H3 H 0.8655 0.1604 0.2142 0.027 Uiso 1 1 calc R
C4 C 0.8434(2) 0.5253(2) 0.22112(7) 0.0198(7) Uani 1 1 d .
H4 H 0.7795 0.5655 0.2121 0.024 Uiso 1 1 calc R
C5 C 0.8535(2) 0.5440(2) 0.25979(7) 0.0191(6) Uani 1 1 d .
H5 H 0.8996 0.4866 0.2702 0.023 Uiso 1 1 calc R
C6 C 0.7476(2) 0.5469(3) 0.27725(7) 0.0203(6) Uani 1 1 d .
C7 C 0.6548(2) 0.6055(3) 0.26989(8) 0.0275(8) Uani 1 1 d .
H7 H 0.6472 0.6632 0.2541 0.033 Uiso 1 1 calc R
C8 C 0.5762(2) 0.5616(3) 0.29064(8) 0.0271(7) Uani 1 1 d .
H8 H 0.5035 0.5853 0.2917 0.033 Uiso 1 1 calc R
C9 C 0.9862(2) 0.6422(3) 0.23325(8) 0.0241(7) Uani 1 1 d .
C10 C 1.0000(3) 0.7547(3) 0.21847(9) 0.0317(8) Uani 1 1 d .
H10A H 1.0361 0.8003 0.2358 0.038 Uiso 1 1 calc R
H10B H 1.0484 0.7501 0.1984 0.038 Uiso 1 1 calc R
C11 C 0.8965(3) 0.8101(3) 0.20756(9) 0.0355(8) Uani 1 1 d .
H11A H 0.8436 0.7546 0.2005 0.043 Uiso 1 1 calc R
H11B H 0.9116 0.8559 0.1874 0.043 Uiso 1 1 calc R
C12 C 0.8465(4) 0.8794(4) 0.23543(11) 0.0604(13) Uani 1 1 d .
H12A H 0.8216 0.8333 0.2542 0.091 Uiso 1 1 calc R
H12B H 0.7852 0.9194 0.2260 0.091 Uiso 1 1 calc R
H12C H 0.9004 0.9303 0.2441 0.091 Uiso 1 1 calc R
C13 C 1.0923(3) 0.5912(3) 0.24524(9) 0.0309(8) Uani 1 1 d .
H13A H 1.0781 0.5150 0.2512 0.037 Uiso 1 1 calc R
H13B H 1.1434 0.5915 0.2258 0.037 Uiso 1 1 calc R
C14 C 1.1463(3) 0.6447(3) 0.27551(9) 0.0397(8) Uani 1 1 d .
H14A H 1.0952 0.6466 0.2950 0.048 Uiso 1 1 calc R
H14B H 1.1642 0.7200 0.2694 0.048 Uiso 1 1 calc R
C15 C 1.2486(3) 0.5871(4) 0.28668(11) 0.0547(12) Uani 1 1 d .
H15A H 1.2318 0.5118 0.2921 0.082 Uiso 1 1 calc R
H15B H 1.2782 0.6227 0.3070 0.082 Uiso 1 1 calc R
H15C H 1.3016 0.5895 0.2681 0.082 Uiso 1 1 calc R
C16 C 0.5099(3) 0.1555(3) 0.13160(9) 0.0290(8) Uani 1 1 d .
H16 H 0.4822 0.2236 0.1384 0.035 Uiso 1 1 calc R
C17 C 0.5057(2) 0.0722(3) 0.15540(8) 0.0243(7) Uani 1 1 d .
H17 H 0.4747 0.0858 0.1772 0.029 Uiso 1 1 calc R
C18 C 0.5486(3) -0.0389(3) 0.14774(11) 0.0435(10) Uani 1 1 d .
H18A H 0.5101 -0.0917 0.1623 0.052 Uiso 1 1 calc R
H18B H 0.5325 -0.0566 0.1236 0.052 Uiso 1 1 calc R
C19 C 0.6672(3) -0.0514(3) 0.15354(12) 0.0453(10) Uani 1 1 d .
H19A H 0.6781 -0.0884 0.1757 0.054 Uiso 1 1 calc R
H19B H 0.6965 -0.0989 0.1354 0.054 Uiso 1 1 calc R
C20 C 0.7312(2) 0.0507(3) 0.15379(9) 0.0302(8) Uani 1 1 d .
H20 H 0.7744 0.0653 0.1733 0.036 Uiso 1 1 calc R
C21 C 0.7319(3) 0.1253(3) 0.12743(9) 0.0339(8) Uani 1 1 d .
H21 H 0.7741 0.1887 0.1300 0.041 Uiso 1 1 calc R
C22 C 0.6682(4) 0.1105(4) 0.09450(9) 0.0595(13) Uani 1 1 d .
H22A H 0.7047 0.1510 0.0760 0.071 Uiso 1 1 calc R
H22B H 0.6696 0.0332 0.0882 0.071 Uiso 1 1 calc R
C23 C 0.5544(4) 0.1463(4) 0.09629(9) 0.0553(12) Uani 1 1 d .
H23A H 0.5095 0.0948 0.0832 0.066 Uiso 1 1 calc R
H23B H 0.5484 0.2174 0.0849 0.066 Uiso 1 1 calc R
C24 C 0.5346(3) 0.5643(3) 0.13924(8) 0.0282(7) Uani 1 1 d .
H24 H 0.4957 0.5623 0.1602 0.034 Uiso 1 1 calc R
C25 C 0.5281(3) 0.4744(3) 0.11851(9) 0.0298(8) Uani 1 1 d .
H25 H 0.4871 0.4148 0.1265 0.036 Uiso 1 1 calc R
C26 C 0.5823(3) 0.4647(4) 0.08383(9) 0.0487(11) Uani 1 1 d .
H26A H 0.5397 0.4147 0.0694 0.058 Uiso 1 1 calc R
H26B H 0.5812 0.5362 0.0726 0.058 Uiso 1 1 calc R
C27 C 0.6955(3) 0.4257(3) 0.08509(9) 0.0452(10) Uani 1 1 d .
H27A H 0.7369 0.4615 0.0666 0.054 Uiso 1 1 calc R
H27B H 0.6961 0.3473 0.0804 0.054 Uiso 1 1 calc R
C28 C 0.7509(3) 0.4457(3) 0.11843(8) 0.0268(7) Uani 1 1 d .
H28 H 0.7827 0.3849 0.1292 0.032 Uiso 1 1 calc R
C29 C 0.7610(3) 0.5435(3) 0.13547(8) 0.0276(7) Uani 1 1 d .
H29 H 0.7993 0.5449 0.1565 0.033 Uiso 1 1 calc R
C30 C 0.7142(3) 0.6473(3) 0.12211(11) 0.0460(10) Uani 1 1 d .
H30A H 0.7205 0.6478 0.0968 0.055 Uiso 1 1 calc R
H30B H 0.7575 0.7081 0.1310 0.055 Uiso 1 1 calc R
C31 C 0.5977(3) 0.6652(3) 0.13166(11) 0.0432(10) Uani 1 1 d .
H31A H 0.5951 0.7125 0.1521 0.052 Uiso 1 1 calc R
H31B H 0.5618 0.7040 0.1126 0.052 Uiso 1 1 calc R
N1 N 0.7588(2) 0.2633(2) 0.19133(6) 0.0207(6) Uani 1 1 d .
N2 N 0.75306(19) 0.3728(2) 0.19240(6) 0.0198(5) Uani 1 1 d .
N3 N 0.6179(2) 0.4802(2) 0.30915(6) 0.0216(6) Uani 1 1 d .
N4 N 0.7237(2) 0.4720(2) 0.30126(6) 0.0207(5) Uani 1 1 d .
O1 O 0.94078(17) 0.57208(17) 0.20766(5) 0.0249(5) Uani 1 1 d .
O2 O 0.90953(16) 0.64573(17) 0.26067(5) 0.0217(4) Uani 1 1 d .
Rh1 Rh 0.632645(17) 0.183139(17) 0.168352(5) 0.01757(6) Uani 1 1 d .
Rh2 Rh 0.639027(18) 0.444592(17) 0.159558(5) 0.01740(6) Uani 1 1 d .

loop_
_atom_site_aniso_label
_atom_site_aniso_U_11
_atom_site_aniso_U_22
_atom_site_aniso_U_33
_atom_site_aniso_U_23
_atom_site_aniso_U_13
_atom_site_aniso_U_12
C1 0.0201(17) 0.0188(15) 0.0190(15) 0.0010(12) 0.0004(12) -0.0026(12)
C2 0.0190(16) 0.0269(17) 0.0251(16) -0.0005(13) -0.0072(12) -0.0019(13)
C3 0.0195(18) 0.0225(16) 0.0264(17) 0.0021(13) -0.0016(13) 0.0018(12)
C4 0.0187(17) 0.0202(16) 0.0205(15) 0.0011(12) 0.0009(12) -0.0023(12)
C5 0.0190(15) 0.0171(15) 0.0212(15) -0.0001(11) 0.0005(12) -0.0030(12)
C6 0.0220(17) 0.0197(16) 0.0192(14) 0.0012(13) 0.0016(12) -0.0023(13)
C7 0.0258(19) 0.0270(17) 0.0296(17) 0.0134(13) 0.0024(14) 0.0026(13)
C8 0.0175(17) 0.0273(18) 0.0364(18) 0.0090(14) 0.0026(14) 0.0079(13)
C9 0.0227(16) 0.0247(17) 0.0249(16) -0.0030(14) 0.0047(13) -0.0082(14)
C10 0.034(2) 0.0282(19) 0.0329(19) 0.0026(15) 0.0026(15) -0.0096(15)
C11 0.039(2) 0.0313(19) 0.037(2) 0.0043(17) 0.0001(16) -0.0012(16)
C12 0.079(3) 0.052(3) 0.050(3) 0.001(2) 0.005(2) 0.030(2)
C13 0.0242(17) 0.0340(19) 0.0346(19) 0.0020(15) 0.0042(14) -0.0018(14)
C14 0.0311(19) 0.050(2) 0.0382(19) 0.0026(17) -0.0024(16) -0.0033(18)
C15 0.025(2) 0.090(4) 0.049(2) 0.008(2) -0.0012(18) 0.012(2)
C16 0.0320(19) 0.022(2) 0.0328(18) 0.0007(14) -0.0136(15) -0.0107(14)
C17 0.0208(17) 0.0220(17) 0.0302(17) -0.0024(14) -0.0043(13) -0.0036(12)
C18 0.039(2) 0.0198(18) 0.072(3) -0.0028(17) 0.0023(19) -0.0060(17)
C19 0.038(2) 0.0238(18) 0.074(3) -0.0066(19) -0.0100(19) -0.0001(16)
C20 0.0219(17) 0.0247(18) 0.044(2) -0.0123(15) -0.0030(14) 0.0033(14)
C21 0.0351(19) 0.0272(19) 0.039(2) -0.0078(16) 0.0122(15) 0.0014(16)
C22 0.084(4) 0.069(3) 0.026(2) -0.0078(19) 0.007(2) 0.015(3)
C23 0.065(3) 0.072(3) 0.029(2) 0.005(2) -0.0111(19) -0.036(3)
C24 0.0279(18) 0.0295(19) 0.0273(17) 0.0075(15) 0.0052(14) 0.0090(15)
C25 0.0236(18) 0.029(2) 0.0364(19) 0.0080(15) -0.0071(14) 0.0045(14)
C26 0.058(3) 0.064(3) 0.0246(19) -0.0071(18) -0.0126(18) 0.017(2)
C27 0.042(2) 0.066(3) 0.028(2) -0.0120(18) 0.0091(17) -0.017(2)
C28 0.0257(18) 0.0298(19) 0.0248(16) 0.0046(15) 0.0071(14) -0.0018(14)
C29 0.0269(18) 0.0281(19) 0.0276(17) 0.0063(14) 0.0034(14) -0.0078(15)
C30 0.047(3) 0.026(2) 0.065(3) 0.0123(19) 0.015(2) -0.0021(17)
C31 0.048(2) 0.024(2) 0.057(3) 0.0129(17) 0.0072(19) 0.0054(16)
N1 0.0200(14) 0.0173(14) 0.0247(13) 0.0025(11) -0.0003(11) -0.0016(10)
N2 0.0218(14) 0.0167(14) 0.0209(13) 0.0013(11) -0.0010(10) -0.0021(11)
N3 0.0154(15) 0.0242(14) 0.0251(13) 0.0028(10) 0.0020(10) -0.0002(10)
N4 0.0172(14) 0.0227(15) 0.0222(13) 0.0007(11) 0.0003(10) -0.0027(10)
O1 0.0253(11) 0.0259(12) 0.0233(11) -0.0030(9) 0.0053(9) -0.0101(9)
O2 0.0213(11) 0.0221(11) 0.0218(10) -0.0037(9) 0.0028(8) -0.0065(9)
Rh1 0.01612(11) 0.01620(11) 0.02038(11) -0.00171(8) -0.00065(9) -0.00036(9)
Rh2 0.01634(11) 0.01694(11) 0.01893(10) 0.00225(8) 0.00106(9) -0.00012(9)

loop_
_atom_type_symbol
_atom_type_description
_atom_type_scat_dispersion_real
_atom_type_scat_dispersion_imag
_atom_type_scat_source
C C 0.0181 0.0091 'International Tables Vol C Tables 4.2.6.8 and 6.1.1.4'
H H 0.0000 0.0000 'International Tables Vol C Tables 4.2.6.8 and 6.1.1.4'
N N 0.0311 0.0180 'International Tables Vol C Tables 4.2.6.8 and 6.1.1.4'
O O 0.0492 0.0322 'International Tables Vol C Tables 4.2.6.8 and 6.1.1.4'
Rh Rh 0.0927 3.6045 'International Tables Vol C Tables 4.2.6.8 and 6.1.1.4'

loop_
_geom_angle_atom_site_label_1
_geom_angle_atom_site_label_2
_geom_angle_atom_site_label_3
_geom_angle
_geom_angle_site_symmetry_1
_geom_angle_site_symmetry_3
N2 C1 C2 109.5(3) . .
N2 C1 C4 121.1(3) . .
C2 C1 C4 129.2(3) . .
C3 C2 C1 104.8(3) . .
C3 C2 H2 127.6 . .
C1 C2 H2 127.6 . .
N1 C3 C2 110.0(3) . .
N1 C3 H3 125.0 . .
C2 C3 H3 125.0 . .
O1 C4 C1 112.5(2) . .
O1 C4 C5 103.3(2) . .
C1 C4 C5 112.0(2) . .
O1 C4 H4 109.6 . .
C1 C4 H4 109.6 . .
C5 C4 H4 109.6 . .
O2 C5 C6 113.3(2) . .
O2 C5 C4 101.3(2) . .
C6 C5 C4 112.6(2) . .
O2 C5 H5 109.8 . .
C6 C5 H5 109.8 . .
C4 C5 H5 109.8 . .
N4 C6 C7 108.7(3) . .
N4 C6 C5 119.8(3) . .
C7 C6 C5 130.7(3) . .
C8 C7 C6 104.9(3) . .
C8 C7 H7 127.6 . .
C6 C7 H7 127.6 . .
N3 C8 C7 109.9(3) . .
N3 C8 H8 125.1 . .
C7 C8 H8 125.1 . .
O2 C9 O1 106.1(2) . .
O2 C9 C10 109.3(3) . .
O1 C9 C10 109.6(3) . .
O2 C9 C13 110.7(3) . .
O1 C9 C13 107.4(3) . .
C10 C9 C13 113.5(3) . .
C11 C10 C9 115.3(3) . .
C11 C10 H10A 108.5 . .
C9 C10 H10A 108.5 . .
C11 C10 H10B 108.5 . .
C9 C10 H10B 108.5 . .
H10A C10 H10B 107.5 . .
C10 C11 C12 113.6(3) . .
C10 C11 H11A 108.8 . .
C12 C11 H11A 108.8 . .
C10 C11 H11B 108.8 . .
C12 C11 H11B 108.8 . .
H11A C11 H11B 107.7 . .
C11 C12 H12A 109.5 . .
C11 C12 H12B 109.5 . .
H12A C12 H12B 109.5 . .
C11 C12 H12C 109.5 . .
H12A C12 H12C 109.5 . .
H12B C12 H12C 109.5 . .
C14 C13 C9 116.0(3) . .
C14 C13 H13A 108.3 . .
C9 C13 H13A 108.3 . .
C14 C13 H13B 108.3 . .
C9 C13 H13B 108.3 . .
H13A C13 H13B 107.4 . .
C13 C14 C15 112.8(3) . .
C13 C14 H14A 109.0 . .
C15 C14 H14A 109.0 . .
C13 C14 H14B 109.0 . .
C15 C14 H14B 109.0 . .
H14A C14 H14B 107.8 . .
C14 C15 H15A 109.5 . .
C14 C15 H15B 109.5 . .
H15A C15 H15B 109.5 . .
C14 C15 H15C 109.5 . .
H15A C15 H15C 109.5 . .
H15B C15 H15C 109.5 . .
C17 C16 C23 125.2(3) . .
C17 C16 Rh1 72.26(18) . .
C23 C16 Rh1 111.8(2) . .
C17 C16 H16 117.4 . .
C23 C16 H16 117.4 . .
Rh1 C16 H16 85.8 . .
C16 C17 C18 122.2(3) . .
C16 C17 Rh1 69.78(18) . .
C18 C17 Rh1 111.9(2) . .
C16 C17 H17 118.9 . .
C18 C17 H17 118.9 . .
Rh1 C17 H17 88.4 . .
C19 C18 C17 114.3(3) . .
C19 C18 H18A 108.7 . .
C17 C18 H18A 108.7 . .
C19 C18 H18B 108.7 . .
C17 C18 H18B 108.7 . .
H18A C18 H18B 107.6 . .
C20 C19 C18 115.8(3) . .
C20 C19 H19A 108.3 . .
C18 C19 H19A 108.3 . .
C20 C19 H19B 108.3 . .
C18 C19 H19B 108.3 . .
H19A C19 H19B 107.4 . .
C21 C20 C19 124.4(3) . .
C21 C20 Rh1 71.64(19) . .
C19 C20 Rh1 110.5(2) . .
C21 C20 H20 117.8 . .
C19 C20 H20 117.8 . .
Rh1 C20 H20 87.8 . .
C20 C21 C22 123.0(4) . .
C20 C21 Rh1 70.49(19) . .
C22 C21 Rh1 111.9(2) . .
C20 C21 H21 118.5 . .
C22 C21 H21 118.5 . .
Rh1 C21 H21 87.7 . .
C23 C22 C21 114.8(3) . .
C23 C22 H22A 108.6 . .
C21 C22 H22A 108.6 . .
C23 C22 H22B 108.6 . .
C21 C22 H22B 108.6 . .
H22A C22 H22B 107.5 . .
C22 C23 C16 114.8(3) . .
C22 C23 H23A 108.6 . .
C16 C23 H23A 108.6 . .
C22 C23 H23B 108.6 . .
C16 C23 H23B 108.6 . .
H23A C23 H23B 107.5 . .
C25 C24 C31 125.9(3) . .
C25 C24 Rh2 71.91(18) . .
C31 C24 Rh2 109.7(2) . .
C25 C24 H24 117.0 . .
C31 C24 H24 117.0 . .
Rh2 C24 H24 88.3 . .
C24 C25 C26 124.1(3) . .
C24 C25 Rh2 70.37(19) . .
C26 C25 Rh2 111.7(2) . .
C24 C25 H25 117.9 . .
C26 C25 H25 117.9 . .
Rh2 C25 H25 88.0 . .
C27 C26 C25 114.5(3) . .
C27 C26 H26A 108.6 . .
C25 C26 H26A 108.6 . .
C27 C26 H26B 108.6 . .
C25 C26 H26B 108.6 . .
H26A C26 H26B 107.6 . .
C26 C27 C28 114.2(3) . .
C26 C27 H27A 108.7 . .
C28 C27 H27A 108.7 . .
C26 C27 H27B 108.7 . .
C28 C27 H27B 108.7 . .
H27A C27 H27B 107.6 . .
C29 C28 C27 127.2(3) . .
C29 C28 Rh2 72.71(17) . .
C27 C28 Rh2 110.9(2) . .
C29 C28 H28 116.4 . .
C27 C28 H28 116.4 . .
Rh2 C28 H28 86.1 . .
C28 C29 C30 123.1(3) . .
C28 C29 Rh2 69.49(17) . .
C30 C29 Rh2 111.4(2) . .
C28 C29 H29 118.5 . .
C30 C29 H29 118.5 . .
Rh2 C29 H29 89.1 . .
C29 C30 C31 114.2(3) . .
C29 C30 H30A 108.7 . .
C31 C30 H30A 108.7 . .
C29 C30 H30B 108.7 . .
C31 C30 H30B 108.7 . .
H30A C30 H30B 107.6 . .
C24 C31 C30 115.1(3) . .
C24 C31 H31A 108.5 . .
C30 C31 H31A 108.5 . .
C24 C31 H31B 108.5 . .
C30 C31 H31B 108.5 . .
H31A C31 H31B 107.5 . .
C3 N1 N2 107.7(3) . .
C3 N1 Rh1 134.4(2) . .
N2 N1 Rh1 117.10(19) . .
C1 N2 N1 108.0(2) . .
C1 N2 Rh2 135.5(2) . .
N1 N2 Rh2 116.01(19) . .
C8 N3 N4 107.9(2) . .
C8 N3 Rh2 135.2(2) . 5_665
N4 N3 Rh2 116.39(18) . 5_665
N3 N4 C6 108.6(2) . .
N3 N4 Rh1 116.83(18) . 5_665
C6 N4 Rh1 133.9(2) . 5_665
C9 O1 C4 108.6(2) . .
C9 O2 C5 106.0(2) . .
N1 Rh1 N4 87.58(10) . 5_665
N1 Rh1 C16 156.72(11) . .
N4 Rh1 C16 91.57(12) 5_665 .
N1 Rh1 C20 93.01(11) . .
N4 Rh1 C20 158.47(12) 5_665 .
C16 Rh1 C20 96.15(13) . .
N1 Rh1 C21 92.84(12) . .
N4 Rh1 C21 163.64(12) 5_665 .
C16 Rh1 C21 81.61(14) . .
C20 Rh1 C21 37.86(14) . .
N1 Rh1 C17 165.29(11) . .
N4 Rh1 C17 91.85(11) 5_665 .
C16 Rh1 C17 37.97(12) . .
C20 Rh1 C17 82.19(13) . .
C21 Rh1 C17 91.81(13) . .
N3 Rh2 N2 87.84(9) 5_665 .
N3 Rh2 C28 156.43(12) 5_665 .
N2 Rh2 C28 91.38(11) . .
N3 Rh2 C24 92.67(11) 5_665 .
N2 Rh2 C24 158.80(12) . .
C28 Rh2 C24 96.41(12) . .
N3 Rh2 C25 92.70(12) 5_665 .
N2 Rh2 C25 163.45(12) . .
C28 Rh2 C25 81.56(13) . .
C24 Rh2 C25 37.73(13) . .
N3 Rh2 C29 165.76(11) 5_665 .
N2 Rh2 C29 91.98(11) . .
C28 Rh2 C29 37.80(12) . .
C24 Rh2 C29 82.41(13) . .
C25 Rh2 C29 91.51(13) . .

loop_
_geom_bond_atom_site_label_1
_geom_bond_atom_site_label_2
_geom_bond_distance
_geom_bond_site_symmetry_2
C1 N2 1.342(4) .
C1 C2 1.386(4) .
C1 C4 1.492(4) .
C2 C3 1.372(5) .
C2 H2 0.9500 .
C3 N1 1.345(4) .
C3 H3 0.9500 .
C4 O1 1.440(3) .
C4 C5 1.533(4) .
C4 H4 1.0000 .
C5 O2 1.441(3) .
C5 C6 1.480(4) .
C5 H5 1.0000 .
C6 N4 1.353(4) .
C6 C7 1.392(4) .
C7 C8 1.379(4) .
C7 H7 0.9500 .
C8 N3 1.346(4) .
C8 H8 0.9500 .
C9 O2 1.433(3) .
C9 O1 1.439(4) .
C9 C10 1.520(5) .
C9 C13 1.534(4) .
C10 C11 1.518(5) .
C10 H10A 0.9900 .
C10 H10B 0.9900 .
C11 C12 1.520(5) .
C11 H11A 0.9900 .
C11 H11B 0.9900 .
C12 H12A 0.9800 .
C12 H12B 0.9800 .
C12 H12C 0.9800 .
C13 C14 1.512(5) .
C13 H13A 0.9900 .
C13 H13B 0.9900 .
C14 C15 1.520(5) .
C14 H14A 0.9900 .
C14 H14B 0.9900 .
C15 H15A 0.9800 .
C15 H15B 0.9800 .
C15 H15C 0.9800 .
C16 C17 1.390(5) .
C16 C23 1.489(5) .
C16 Rh1 2.120(3) .
C16 H16 0.9500 .
C17 C18 1.508(5) .
C17 Rh1 2.152(3) .
C17 H17 0.9500 .
C18 C19 1.497(5) .
C18 H18A 0.9900 .
C18 H18B 0.9900 .
C19 C20 1.495(5) .
C19 H19A 0.9900 .
C19 H19B 0.9900 .
C20 C21 1.384(5) .
C20 Rh1 2.126(3) .
C20 H20 0.9500 .
C21 C22 1.520(5) .
C21 Rh1 2.141(3) .
C21 H21 0.9500 .
C22 C23 1.482(6) .
C22 H22A 0.9900 .
C22 H22B 0.9900 .
C23 H23A 0.9900 .
C23 H23B 0.9900 .
C24 C25 1.380(5) .
C24 C31 1.506(5) .
C24 Rh2 2.124(3) .
C24 H24 0.9500 .
C25 C26 1.516(5) .
C25 Rh2 2.144(3) .
C25 H25 0.9500 .
C26 C27 1.486(5) .
C26 H26A 0.9900 .
C26 H26B 0.9900 .
C27 C28 1.492(5) .
C27 H27A 0.9900 .
C27 H27B 0.9900 .
C28 C29 1.389(5) .
C28 Rh2 2.122(3) .
C28 H28 0.9500 .
C29 C30 1.506(5) .
C29 Rh2 2.163(3) .
C29 H29 0.9500 .
C30 C31 1.509(5) .
C30 H30A 0.9900 .
C30 H30B 0.9900 .
C31 H31A 0.9900 .
C31 H31B 0.9900 .
N1 N2 1.361(3) .
N1 Rh1 2.060(3) .
N2 Rh2 2.107(2) .
N3 N4 1.352(4) .
N3 Rh2 2.069(2) 5_665
N4 Rh1 2.104(2) 5_665
Rh1 N4 2.104(2) 5_665
Rh2 N3 2.069(2) 5_665
